data_7021295
loop_
_publ_author_name
'Sun, Di'
'Wang, Hua'
'Lu, Hai-Feng'
'Feng, Sheng-Yu'
'Zhang, Zhen-Wei'
'Sun, Guo-Xin'
'Sun, Dao-Feng'

_publ_section_title
;
 Two birds with one stone: anion templated ball-shaped Ag56 and disc-like
 Ag20 clusters.
;
_journal_issue 18
_journal_name_full 'Dalton transactions (Cambridge, England : 2003)'
_journal_page_first 6281
_journal_page_last 6284
_journal_paper_doi 10.1039/c3dt50342a
_journal_volume 42
_journal_year 2013
_chemical_formula_sum 'C69 H142 Ag20 N4 O23 S10'
_chemical_formula_weight 3873.97
_chemical_name_systematic
;
?
;
_space_group_IT_number 14
_symmetry_cell_setting monoclinic
_symmetry_space_group_name_Hall '-P 2yn'
_symmetry_space_group_name_H-M 'P 1 21/n 1'
_atom_sites_solution_hydrogens geom
_atom_sites_solution_primary direct
_atom_sites_solution_secondary difmap
_audit_creation_method SHELXL-97
_cell_angle_alpha 90.00
_cell_angle_beta 91.49(3)
_cell_angle_gamma 90.00
_cell_formula_units_Z 2
_cell_length_a 11.887(2)
_cell_length_b 19.864(4)
_cell_length_c 25.881(5)
_cell_measurement_reflns_used 35407
_cell_measurement_temperature 173(2)
_cell_measurement_theta_max 54.93
_cell_measurement_theta_min 6.12
_cell_volume 6109(2)
_computing_cell_refinement 'SAINT+ ver. (Bruker, 2001)'
_computing_data_collection 'APEX2 (Bruker, 2008)'
_computing_data_reduction 'SAINT+ ver. (Bruker, 2001)'
_computing_molecular_graphics 'SHELXTL (Sheldrick, 2008)'
_computing_publication_material 'SHELXTL (Sheldrick, 2008)'
_computing_structure_refinement 'SHELXTL (Sheldrick, 2008)'
_computing_structure_solution 'SHELXTL (Sheldrick, 2008)'
_diffrn_ambient_temperature 173(2)
_diffrn_measured_fraction_theta_full 0.996
_diffrn_measured_fraction_theta_max 0.996
_diffrn_measurement_device_type 'Bruker SMART APEX II CCD area detector'
_diffrn_radiation_monochromator graphite
_diffrn_radiation_source 'fine-focus sealed tube'
_diffrn_radiation_type MoK\a
_diffrn_radiation_wavelength 0.71073
_diffrn_reflns_av_R_equivalents 0.0577
_diffrn_reflns_av_unetI/netI 0.0560
_diffrn_reflns_limit_h_max 14
_diffrn_reflns_limit_h_min -14
_diffrn_reflns_limit_k_max 23
_diffrn_reflns_limit_k_min -23
_diffrn_reflns_limit_l_max 30
_diffrn_reflns_limit_l_min -27
_diffrn_reflns_number 38879
_diffrn_reflns_theta_full 25.00
_diffrn_reflns_theta_max 25.00
_diffrn_reflns_theta_min 3.06
_exptl_absorpt_coefficient_mu 3.347
_exptl_absorpt_correction_T_max 0.7308
_exptl_absorpt_correction_T_min 0.6337
_exptl_absorpt_correction_type multi-scan
_exptl_absorpt_process_details sadabs
_exptl_crystal_colour Colorless
_exptl_crystal_density_diffrn 2.106
_exptl_crystal_density_method 'not measured'
_exptl_crystal_description Block
_exptl_crystal_F_000 3736
_exptl_crystal_size_max 0.15
_exptl_crystal_size_mid 0.15
_exptl_crystal_size_min 0.10
_platon_squeeze_details
;
;
_refine_diff_density_max 1.884
_refine_diff_density_min -1.184
_refine_diff_density_rms 0.165
_refine_ls_extinction_method none
_refine_ls_goodness_of_fit_ref 1.015
_refine_ls_hydrogen_treatment constr
_refine_ls_matrix_type full
_refine_ls_number_parameters 628
_refine_ls_number_reflns 10716
_refine_ls_number_restraints 24
_refine_ls_restrained_S_all 1.015
_refine_ls_R_factor_all 0.0560
_refine_ls_R_factor_gt 0.0485
_refine_ls_shift/su_max 0.012
_refine_ls_shift/su_mean 0.000
_refine_ls_structure_factor_coef Fsqd
_refine_ls_weighting_details 'calc w=1/[\s^2^(Fo^2^)+(0.0504P)^2^+39.0902P] where P=(Fo^2^+2Fc^2^)/3'
_refine_ls_weighting_scheme calc
_refine_ls_wR_factor_gt 0.1179
_refine_ls_wR_factor_ref 0.1223
_reflns_number_gt 9128
_reflns_number_total 10716
_reflns_threshold_expression >2sigma(I)
_cod_data_source_file c3dt50342a.txt
_cod_data_source_block Ag20
_cod_original_sg_symbol_H-M p2(1)/n
_cod_database_code 7021295

loop_
_symmetry_equiv_pos_as_xyz
'x, y, z'
'-x+1/2, y+1/2, -z+1/2'
'-x, -y, -z'
'x-1/2, -y-1/2, z-1/2'

loop_
_atom_site_label
_atom_site_type_symbol
_atom_site_fract_x
_atom_site_fract_y
_atom_site_fract_z
_atom_site_U_iso_or_equiv
_atom_site_adp_type
_atom_site_occupancy
_atom_site_symmetry_multiplicity
_atom_site_calc_flag
_atom_site_refinement_flags
Ag1 Ag 0.83952(5) 0.10141(3) 0.56307(2) 0.03625(14) Uani 1 1 d .
Ag2 Ag 0.98213(5) 0.14140(3) 0.66533(2) 0.04051(15) Uani 1 1 d .
Ag3 Ag 1.13206(5) 0.03422(3) 0.61239(2) 0.03600(14) Uani 1 1 d .
Ag4 Ag 0.98119(5) 0.23504(3) 0.57909(2) 0.04267(16) Uani 1 1 d .
Ag5 Ag 1.01102(5) -0.25624(3) 0.55253(2) 0.03914(15) Uani 1 1 d .
Ag6 Ag 0.98166(5) -0.02818(3) 0.69779(2) 0.03856(15) Uani 1 1 d .
Ag7 Ag 1.01406(6) -0.17665(3) 0.65076(2) 0.04555(16) Uani 1 1 d .
Ag8 Ag 1.14173(5) 0.14861(3) 0.50899(2) 0.04300(16) Uani 1 1 d .
Ag9 Ag 0.8501(2) 0.12168(11) 0.43859(10) 0.0348(4) Uani 0.70 1 d P
Ag9' Ag 0.8253(5) 0.1023(3) 0.4437(2) 0.0536(13) Uani 0.30 1 d P
Ag10 Ag 0.84190(6) -0.05355(3) 0.59585(3) 0.04974(18) Uani 1 1 d .
S1 S 0.84889(14) 0.20576(9) 0.50679(6) 0.0298(4) Uani 1 1 d .
S2 S 0.84449(14) 0.04856(8) 0.65035(6) 0.0287(3) Uani 1 1 d .
S3 S 0.85555(14) -0.17697(9) 0.58229(6) 0.0313(4) Uani 1 1 d .
S4 S 1.14603(14) 0.15570(8) 0.60277(6) 0.0284(3) Uani 1 1 d .
S5 S 1.14939(14) -0.07755(8) 0.65058(6) 0.0285(3) Uani 1 1 d .
C1 C 0.7183(6) 0.2568(4) 0.5086(3) 0.0360(16) Uani 1 1 d .
C2 C 0.6553(9) 0.2377(6) 0.5569(5) 0.086(4) Uani 1 1 d .
H2A H 0.5868 0.2649 0.5590 0.129 Uiso 1 1 calc R
H2B H 0.7035 0.2459 0.5876 0.129 Uiso 1 1 calc R
H2C H 0.6350 0.1899 0.5554 0.129 Uiso 1 1 calc R
C3 C 0.6474(9) 0.2412(5) 0.4615(4) 0.072(3) Uani 1 1 d .
H3A H 0.5739 0.2631 0.4643 0.108 Uiso 1 1 calc R
H3B H 0.6370 0.1924 0.4587 0.108 Uiso 1 1 calc R
H3C H 0.6849 0.2579 0.4308 0.108 Uiso 1 1 calc R
C4 C 0.7524(8) 0.3303(4) 0.5099(4) 0.057(2) Uani 1 1 d .
H4A H 0.6849 0.3586 0.5105 0.086 Uiso 1 1 calc R
H4B H 0.7953 0.3409 0.4790 0.086 Uiso 1 1 calc R
H4C H 0.7992 0.3390 0.5409 0.086 Uiso 1 1 calc R
C5 C 0.7136(6) 0.0609(4) 0.6871(3) 0.0413(18) Uani 1 1 d .
C6 C 0.705(3) 0.0092(19) 0.7241(13) 0.077(9) Uani 0.50 1 d PU
H6A H 0.6374 0.0150 0.7434 0.116 Uiso 0.50 1 d PR
H6B H 0.7018 -0.0334 0.7066 0.116 Uiso 0.50 1 d PR
H6C H 0.7690 0.0104 0.7472 0.116 Uiso 0.50 1 d PR
C6' C 0.668(3) -0.0065(17) 0.7016(14) 0.078(9) Uani 0.50 1 d PU
H6'A H 0.6007 -0.0020 0.7208 0.118 Uiso 0.50 1 d PR
H6'B H 0.6532 -0.0330 0.6712 0.118 Uiso 0.50 1 d PR
H6'C H 0.7251 -0.0283 0.7227 0.118 Uiso 0.50 1 d PR
C7 C 0.6379(19) 0.1090(14) 0.6610(10) 0.083(6) Uani 0.50 1 d PU
H7A H 0.5709 0.1149 0.6804 0.125 Uiso 0.50 1 d PR
H7B H 0.6763 0.1513 0.6583 0.125 Uiso 0.50 1 d PR
H7C H 0.6181 0.0928 0.6270 0.125 Uiso 0.50 1 d PR
C7' C 0.6153(16) 0.0508(14) 0.6433(8) 0.074(6) Uani 0.50 1 d PU
H7'A H 0.5431 0.0564 0.6585 0.111 Uiso 0.50 1 d PR
H7'B H 0.6249 0.0843 0.6171 0.111 Uiso 0.50 1 d PR
H7'C H 0.6198 0.0068 0.6282 0.111 Uiso 0.50 1 d PR
C8 C 0.752(2) 0.0957(15) 0.7409(8) 0.087(7) Uani 0.50 1 d PU
H8A H 0.6871 0.1034 0.7617 0.130 Uiso 0.50 1 d PR
H8B H 0.8039 0.0670 0.7593 0.130 Uiso 0.50 1 d PR
H8C H 0.7870 0.1378 0.7335 0.130 Uiso 0.50 1 d PR
C8' C 0.709(2) 0.1287(12) 0.7055(10) 0.080(6) Uani 0.50 1 d PU
H8'A H 0.6415 0.1354 0.7245 0.120 Uiso 0.50 1 d PR
H8'B H 0.7734 0.1379 0.7274 0.120 Uiso 0.50 1 d PR
H8'C H 0.7087 0.1586 0.6763 0.120 Uiso 0.50 1 d PR
C9 C 0.7295(6) -0.2257(4) 0.6022(3) 0.0372(17) Uani 1 1 d .
C10 C 0.7608(10) -0.2655(7) 0.6505(5) 0.100(5) Uani 1 1 d .
H10A H 0.6987 -0.2957 0.6590 0.150 Uiso 1 1 calc R
H10B H 0.7753 -0.2344 0.6793 0.150 Uiso 1 1 calc R
H10C H 0.8286 -0.2921 0.6444 0.150 Uiso 1 1 calc R
C11 C 0.6948(10) -0.2727(6) 0.5590(4) 0.077(3) Uani 1 1 d .
H11A H 0.6242 -0.2951 0.5676 0.115 Uiso 1 1 calc R
H11B H 0.7536 -0.3066 0.5544 0.115 Uiso 1 1 calc R
H11C H 0.6840 -0.2470 0.5269 0.115 Uiso 1 1 calc R
C12 C 0.6365(8) -0.1765(5) 0.6125(5) 0.082(4) Uani 1 1 d .
H12A H 0.5693 -0.2010 0.6229 0.122 Uiso 1 1 calc R
H12B H 0.6190 -0.1507 0.5810 0.122 Uiso 1 1 calc R
H12C H 0.6606 -0.1457 0.6402 0.122 Uiso 1 1 calc R
C13 C 1.2661(6) 0.2010(4) 0.6344(3) 0.0356(16) Uani 1 1 d .
C14 C 1.2758(14) 0.1760(9) 0.6891(5) 0.142(8) Uani 1 1 d .
H14A H 1.3387 0.1988 0.7070 0.213 Uiso 1 1 calc R
H14B H 1.2892 0.1274 0.6890 0.213 Uiso 1 1 calc R
H14C H 1.2058 0.1857 0.7069 0.213 Uiso 1 1 calc R
C15 C 1.3691(8) 0.1865(9) 0.6054(6) 0.125(7) Uani 1 1 d .
H15A H 1.4332 0.2099 0.6217 0.188 Uiso 1 1 calc R
H15B H 1.3589 0.2020 0.5696 0.188 Uiso 1 1 calc R
H15C H 1.3833 0.1379 0.6056 0.188 Uiso 1 1 calc R
C16 C 1.2400(10) 0.2739(6) 0.6339(6) 0.102(5) Uani 1 1 d .
H16A H 1.3024 0.2988 0.6503 0.154 Uiso 1 1 calc R
H16B H 1.1710 0.2819 0.6528 0.154 Uiso 1 1 calc R
H16C H 1.2293 0.2892 0.5981 0.154 Uiso 1 1 calc R
C17 C 1.2767(6) -0.0931(4) 0.6930(3) 0.0331(15) Uani 1 1 d .
C18 C 1.2437(10) -0.1355(8) 0.7357(5) 0.106(5) Uani 1 1 d .
H18A H 1.3093 -0.1443 0.7584 0.158 Uiso 1 1 calc R
H18B H 1.2138 -0.1782 0.7222 0.158 Uiso 1 1 calc R
H18C H 1.1856 -0.1126 0.7553 0.158 Uiso 1 1 calc R
C19 C 1.3646(9) -0.1234(8) 0.6601(4) 0.107(5) Uani 1 1 d .
H19A H 1.4327 -0.1321 0.6812 0.160 Uiso 1 1 calc R
H19B H 1.3823 -0.0922 0.6321 0.160 Uiso 1 1 calc R
H19C H 1.3366 -0.1658 0.6453 0.160 Uiso 1 1 calc R
C20 C 1.3205(10) -0.0255(6) 0.7132(5) 0.087(4) Uani 1 1 d .
H20A H 1.3873 -0.0328 0.7354 0.130 Uiso 1 1 calc R
H20B H 1.2620 -0.0034 0.7332 0.130 Uiso 1 1 calc R
H20C H 1.3401 0.0033 0.6840 0.130 Uiso 1 1 calc R
C21 C 1.0675(7) -0.3348(4) 0.6531(4) 0.050(2) Uani 1 1 d .
C22 C 1.0818(11) -0.3955(6) 0.6878(4) 0.076(3) Uani 1 1 d .
H22A H 1.1047 -0.3808 0.7227 0.114 Uiso 1 1 calc R
H22B H 1.1396 -0.4252 0.6740 0.114 Uiso 1 1 calc R
H22C H 1.0103 -0.4199 0.6892 0.114 Uiso 1 1 calc R
C23 C 0.9326(7) -0.1399(5) 0.7693(3) 0.050(2) Uani 1 1 d .
C24 C 0.9141(12) -0.1932(7) 0.8063(6) 0.123(6) Uani 1 1 d .
H24A H 0.9500 -0.1812 0.8396 0.184 Uiso 1 1 calc R
H24B H 0.9466 -0.2352 0.7937 0.184 Uiso 1 1 calc R
H24C H 0.8331 -0.1992 0.8107 0.184 Uiso 1 1 calc R
C25 C 0.9241(6) 0.2927(4) 0.6884(3) 0.0411(18) Uani 1 1 d .
C26 C 0.8978(8) 0.3496(5) 0.7251(4) 0.056(2) Uani 1 1 d .
H26A H 0.9043 0.3335 0.7608 0.084 Uiso 1 1 calc R
H26B H 0.8209 0.3657 0.7180 0.084 Uiso 1 1 calc R
H26C H 0.9510 0.3866 0.7201 0.084 Uiso 1 1 calc R
C27 C 0.6754(6) -0.0015(4) 0.4937(3) 0.0379(17) Uani 1 1 d .
C28 C 0.5945(12) -0.0129(7) 0.4514(4) 0.094(4) Uani 1 1 d .
H28A H 0.5756 -0.0598 0.4494 0.140 Uiso 1 1 d R
H28B H 0.6269 0.0012 0.4196 0.140 Uiso 1 1 d R
H28C H 0.5277 0.0129 0.4573 0.140 Uiso 1 1 d R
C29 C 1.0741(9) 0.0664(5) 0.7940(4) 0.059(2) Uani 1 1 d .
H29A H 1.0724 0.0214 0.8063 0.071 Uiso 1 1 calc R
C30 C 1.0944(11) 0.1825(6) 0.8155(4) 0.081(3) Uani 1 1 d .
H30A H 1.0604 0.1887 0.7810 0.122 Uiso 1 1 calc R
H30B H 1.1722 0.1989 0.8158 0.122 Uiso 1 1 calc R
H30C H 1.0513 0.2077 0.8408 0.122 Uiso 1 1 calc R
C31 C 1.1206(17) 0.1014(7) 0.8818(4) 0.128(7) Uani 1 1 d .
H31A H 1.1273 0.0528 0.8877 0.192 Uiso 1 1 calc R
H31B H 1.0608 0.1196 0.9031 0.192 Uiso 1 1 calc R
H31C H 1.1921 0.1234 0.8912 0.192 Uiso 1 1 calc R
C32 C 1.0851(10) 0.3917(6) 0.5143(6) 0.091(4) Uani 1 1 d .
H32A H 1.0841 0.4042 0.4789 0.109 Uiso 1 1 calc R
C33 C 1.1375(14) 0.5088(6) 0.5352(8) 0.132(7) Uani 1 1 d .
H33A H 1.1522 0.5127 0.4982 0.198 Uiso 1 1 calc R
H33B H 1.2054 0.5211 0.5553 0.198 Uiso 1 1 calc R
H33C H 1.0759 0.5391 0.5441 0.198 Uiso 1 1 calc R
C34 C 1.099(2) 0.4305(8) 0.6009(6) 0.152(9) Uani 1 1 d .
H34A H 1.0539 0.3903 0.6074 0.228 Uiso 1 1 calc R
H34B H 1.0634 0.4699 0.6164 0.228 Uiso 1 1 calc R
H34C H 1.1747 0.4246 0.6161 0.228 Uiso 1 1 calc R
C35 C 1.0000 0.0000 0.5000 0.030(2) Uani 1 2 d S
N1 N 1.0937(8) 0.1138(4) 0.8283(3) 0.062(2) Uani 1 1 d .
N2 N 1.1065(10) 0.4404(4) 0.5469(4) 0.089(3) Uani 1 1 d .
O1 O 0.9474(6) 0.2375(3) 0.7085(2) 0.0563(16) Uani 1 1 d .
O2 O 0.9211(6) 0.3053(3) 0.6411(2) 0.0613(18) Uani 1 1 d .
O3 O 0.7061(8) 0.0614(4) 0.4997(3) 0.097(3) Uani 1 1 d .
O4 O 0.7176(9) -0.0434(5) 0.5194(3) 0.110(3) Uani 1 1 d .
O5 O 1.0796(9) -0.2804(4) 0.6739(4) 0.122(4) Uani 1 1 d .
O6 O 1.0370(7) -0.3451(3) 0.6071(2) 0.068(2) Uani 1 1 d .
O7 O 0.9671(9) -0.0839(4) 0.7829(3) 0.104(3) Uani 1 1 d .
O8 O 0.8971(8) -0.1415(6) 0.7239(4) 0.116(3) Uani 1 1 d .
O9 O 1.0579(6) 0.0746(3) 0.7479(2) 0.0592(17) Uani 1 1 d .
O10 O 1.0667(7) 0.3342(3) 0.5224(3) 0.071(2) Uani 1 1 d .
O11 O 1.0183(9) -0.0223(6) 0.5476(4) 0.047(3) Uani 0.50 1 d P
O12 O 1.0193(10) 0.0472(6) 0.5337(4) 0.050(3) Uani 0.50 1 d P
O13 O 0.9916(11) 0.0611(6) 0.4914(6) 0.065(4) Uani 0.50 1 d P

loop_
_atom_site_aniso_label
_atom_site_aniso_U_11
_atom_site_aniso_U_22
_atom_site_aniso_U_33
_atom_site_aniso_U_23
_atom_site_aniso_U_13
_atom_site_aniso_U_12
Ag1 0.0412(3) 0.0353(3) 0.0324(3) 0.0072(2) 0.0037(2) 0.0026(2)
Ag2 0.0390(3) 0.0358(3) 0.0471(3) 0.0007(2) 0.0067(3) -0.0065(2)
Ag3 0.0366(3) 0.0300(3) 0.0414(3) 0.0010(2) 0.0002(2) 0.0022(2)
Ag4 0.0442(4) 0.0459(4) 0.0375(3) -0.0024(2) -0.0075(2) 0.0095(3)
Ag5 0.0401(3) 0.0377(3) 0.0402(3) 0.0008(2) 0.0110(2) -0.0002(2)
Ag6 0.0389(3) 0.0410(3) 0.0358(3) 0.0034(2) 0.0026(2) 0.0089(2)
Ag7 0.0497(4) 0.0416(3) 0.0449(3) -0.0009(3) -0.0087(3) -0.0114(3)
Ag8 0.0455(4) 0.0525(4) 0.0311(3) 0.0000(2) 0.0026(2) -0.0074(3)
Ag9 0.0388(8) 0.0364(10) 0.0292(5) -0.0041(6) 0.0026(5) 0.0006(6)
Ag9' 0.065(4) 0.056(3) 0.039(2) -0.019(2) -0.017(2) 0.025(2)
Ag10 0.0511(4) 0.0424(3) 0.0563(4) -0.0168(3) 0.0130(3) -0.0097(3)
S1 0.0274(9) 0.0303(9) 0.0320(8) 0.0037(7) 0.0046(7) 0.0040(7)
S2 0.0256(9) 0.0314(9) 0.0293(8) 0.0018(7) 0.0044(6) 0.0002(7)
S3 0.0263(9) 0.0338(9) 0.0340(8) 0.0035(7) 0.0027(7) 0.0004(7)
S4 0.0246(9) 0.0309(9) 0.0294(8) -0.0018(7) -0.0020(6) -0.0023(7)
S5 0.0246(9) 0.0300(9) 0.0306(8) -0.0020(7) -0.0036(6) 0.0017(7)
C1 0.025(4) 0.039(4) 0.043(4) 0.004(3) 0.004(3) 0.013(3)
C2 0.068(7) 0.093(8) 0.100(8) 0.042(7) 0.053(7) 0.043(6)
C3 0.054(6) 0.064(6) 0.097(8) -0.018(6) -0.034(6) 0.011(5)
C4 0.044(5) 0.037(5) 0.091(7) -0.005(4) -0.001(5) 0.008(4)
C5 0.029(4) 0.039(4) 0.057(5) 0.009(4) 0.015(3) 0.004(3)
C6 0.07(2) 0.08(2) 0.09(2) 0.037(17) 0.035(15) 0.012(14)
C6' 0.06(2) 0.059(15) 0.11(3) 0.013(17) 0.051(18) -0.017(12)
C7 0.052(10) 0.112(14) 0.087(12) 0.019(11) 0.034(9) 0.041(10)
C7' 0.028(9) 0.116(16) 0.078(12) 0.010(12) 0.012(9) 0.018(11)
C8 0.082(14) 0.129(17) 0.051(11) -0.015(11) 0.033(10) 0.008(13)
C8' 0.061(11) 0.092(13) 0.088(12) -0.007(11) 0.042(10) 0.000(10)
C9 0.029(4) 0.045(4) 0.039(4) -0.004(3) 0.006(3) -0.006(3)
C10 0.066(8) 0.148(12) 0.086(8) 0.069(8) -0.009(6) -0.045(8)
C11 0.073(7) 0.078(7) 0.080(7) -0.032(6) 0.017(6) -0.041(6)
C12 0.043(6) 0.063(7) 0.140(11) -0.007(7) 0.034(7) 0.000(5)
C13 0.030(4) 0.037(4) 0.040(4) -0.005(3) -0.006(3) -0.005(3)
C14 0.167(16) 0.184(17) 0.070(8) 0.045(9) -0.072(9) -0.117(14)
C15 0.021(5) 0.201(16) 0.153(13) -0.109(12) 0.016(7) -0.031(7)
C16 0.066(8) 0.060(7) 0.180(14) -0.057(8) -0.045(8) -0.002(6)
C17 0.024(4) 0.039(4) 0.035(4) -0.001(3) -0.005(3) 0.007(3)
C18 0.058(8) 0.164(14) 0.092(9) 0.063(9) -0.042(6) -0.017(8)
C19 0.048(7) 0.205(16) 0.067(7) -0.021(8) -0.013(5) 0.059(9)
C20 0.070(8) 0.084(8) 0.105(9) -0.029(7) -0.049(7) 0.009(6)
C21 0.041(5) 0.043(5) 0.066(6) 0.002(4) -0.009(4) 0.008(4)
C22 0.098(9) 0.076(7) 0.054(6) 0.013(5) -0.003(6) -0.002(6)
C23 0.043(5) 0.072(7) 0.035(4) 0.001(4) 0.004(4) -0.003(4)
C24 0.090(10) 0.091(10) 0.184(16) 0.091(11) -0.047(10) -0.017(8)
C25 0.021(4) 0.054(5) 0.048(5) -0.015(4) -0.003(3) 0.001(3)
C26 0.051(6) 0.053(5) 0.064(5) -0.020(4) -0.006(4) 0.011(4)
C27 0.034(4) 0.046(5) 0.034(4) 0.000(3) -0.001(3) 0.005(3)
C28 0.112(11) 0.100(10) 0.068(7) -0.032(7) -0.009(7) 0.022(8)
C29 0.067(7) 0.056(6) 0.054(5) -0.003(4) -0.012(5) -0.008(5)
C30 0.106(10) 0.067(7) 0.069(7) -0.017(6) -0.013(6) 0.011(6)
C31 0.24(2) 0.095(10) 0.049(6) -0.003(6) -0.036(9) -0.022(12)
C32 0.061(7) 0.061(7) 0.151(12) -0.020(8) 0.013(7) -0.011(6)
C33 0.093(11) 0.057(8) 0.25(2) 0.003(11) -0.014(12) -0.014(7)
C34 0.29(3) 0.074(10) 0.089(10) -0.012(8) -0.026(13) 0.031(13)
C35 0.017(5) 0.041(6) 0.032(5) -0.008(5) 0.001(4) 0.005(4)
N1 0.082(6) 0.064(5) 0.040(4) -0.012(4) -0.011(4) -0.004(4)
N2 0.116(9) 0.045(5) 0.106(8) -0.026(5) -0.009(6) -0.007(5)
O1 0.079(5) 0.040(3) 0.049(3) -0.001(3) 0.008(3) 0.009(3)
O2 0.076(5) 0.064(4) 0.044(3) -0.011(3) -0.004(3) 0.034(3)
O3 0.123(8) 0.076(6) 0.092(6) 0.012(4) -0.019(5) -0.035(5)
O4 0.131(8) 0.123(8) 0.075(5) 0.014(5) -0.021(5) 0.047(7)
O5 0.143(9) 0.046(4) 0.171(9) -0.026(5) -0.112(7) 0.023(5)
O6 0.110(6) 0.045(4) 0.049(4) 0.012(3) 0.011(4) 0.018(4)
O7 0.155(9) 0.062(5) 0.100(6) -0.001(5) 0.066(6) -0.010(5)
O8 0.093(7) 0.164(10) 0.091(7) -0.005(6) 0.035(6) -0.011(6)
O9 0.082(5) 0.054(4) 0.041(3) -0.008(3) -0.018(3) -0.002(3)
O10 0.092(6) 0.041(4) 0.081(5) -0.003(3) 0.004(4) -0.016(4)
O11 0.043(7) 0.076(8) 0.023(5) -0.002(5) -0.005(4) -0.024(6)
O12 0.051(7) 0.055(7) 0.042(6) -0.012(6) -0.006(5) 0.024(6)
O13 0.061(9) 0.047(8) 0.086(10) 0.019(7) -0.040(7) -0.013(6)

loop_
_atom_type_symbol
_atom_type_description
_atom_type_scat_dispersion_real
_atom_type_scat_dispersion_imag
_atom_type_scat_source
C C 0.0033 0.0016 'International Tables Vol C Tables 4.2.6.8 and 6.1.1.4'
H H 0.0000 0.0000 'International Tables Vol C Tables 4.2.6.8 and 6.1.1.4'
N N 0.0061 0.0033 'International Tables Vol C Tables 4.2.6.8 and 6.1.1.4'
O O 0.0106 0.0060 'International Tables Vol C Tables 4.2.6.8 and 6.1.1.4'
S S 0.1246 0.1234 'International Tables Vol C Tables 4.2.6.8 and 6.1.1.4'
Ag Ag -0.8971 1.1015 'International Tables Vol C Tables 4.2.6.8 and 6.1.1.4'

loop_
_geom_angle_atom_site_label_1
_geom_angle_atom_site_label_2
_geom_angle_atom_site_label_3
_geom_angle
_geom_angle_site_symmetry_1
_geom_angle_site_symmetry_3
O3 Ag1 S2 118.8(2) . .
O3 Ag1 O12 101.7(4) . .
S2 Ag1 O12 95.3(3) . .
O3 Ag1 S1 85.2(2) . .
S2 Ag1 S1 149.84(6) . .
O12 Ag1 S1 97.2(3) . .
O3 Ag1 Ag9' 45.3(2) . .
S2 Ag1 Ag9' 155.35(11) . .
O12 Ag1 Ag9' 74.1(3) . .
S1 Ag1 Ag9' 54.79(11) . .
O3 Ag1 Ag4 135.29(19) . .
S2 Ag1 Ag4 103.57(5) . .
O12 Ag1 Ag4 86.9(3) . .
S1 Ag1 Ag4 50.13(5) . .
Ag9' Ag1 Ag4 98.12(9) . .
O3 Ag1 Ag10 82.1(2) . .
S2 Ag1 Ag10 49.66(4) . .
O12 Ag1 Ag10 70.6(3) . .
S1 Ag1 Ag10 160.03(4) . .
Ag9' Ag1 Ag10 105.74(10) . .
Ag4 Ag1 Ag10 140.60(3) . .
O3 Ag1 Ag2 167.7(2) . .
S2 Ag1 Ag2 49.91(4) . .
O12 Ag1 Ag2 85.5(3) . .
S1 Ag1 Ag2 103.96(5) . .
Ag9' Ag1 Ag2 146.94(10) . .
Ag4 Ag1 Ag2 54.26(2) . .
Ag10 Ag1 Ag2 91.07(2) . .
O3 Ag1 Ag9 53.3(2) . .
S2 Ag1 Ag9 161.82(6) . .
O12 Ag1 Ag9 72.5(3) . .
S1 Ag1 Ag9 47.70(6) . .
Ag9' Ag1 Ag9 8.63(10) . .
Ag4 Ag1 Ag9 89.54(4) . .
Ag10 Ag1 Ag9 112.47(5) . .
Ag2 Ag1 Ag9 138.94(4) . .
O1 Ag2 S2 125.17(18) . .
O1 Ag2 S4 111.64(17) . .
S2 Ag2 S4 119.19(6) . .
O1 Ag2 Ag4 80.91(15) . .
S2 Ag2 Ag4 111.42(5) . .
S4 Ag2 Ag4 55.64(4) . .
O1 Ag2 Ag3 155.53(18) . .
S2 Ag2 Ag3 78.84(4) . .
S4 Ag2 Ag3 49.45(4) . .
Ag4 Ag2 Ag3 95.19(3) . .
O1 Ag2 Ag1 121.28(17) . .
S2 Ag2 Ag1 49.94(4) . .
S4 Ag2 Ag1 84.32(4) . .
Ag4 Ag2 Ag1 62.16(2) . .
Ag3 Ag2 Ag1 76.35(2) . .
O11 Ag3 O12 34.4(4) . .
O11 Ag3 S4 115.5(3) . .
O12 Ag3 S4 81.1(3) . .
O11 Ag3 S5 84.1(3) . .
O12 Ag3 S5 118.5(3) . .
S4 Ag3 S5 160.09(6) . .
O11 Ag3 Ag2 107.9(3) . .
O12 Ag3 Ag2 89.2(2) . .
S4 Ag3 Ag2 53.74(4) . .
S5 Ag3 Ag2 119.17(5) . .
O11 Ag3 Ag9' 50.6(3) . 3_756
O12 Ag3 Ag9' 78.1(3) . 3_756
S4 Ag3 Ag9' 143.27(11) . 3_756
S5 Ag3 Ag9' 52.02(12) . 3_756
Ag2 Ag3 Ag9' 154.02(11) . 3_756
O11 Ag3 Ag6 89.2(2) . .
O12 Ag3 Ag6 108.8(3) . .
S4 Ag3 Ag6 120.42(4) . .
S5 Ag3 Ag6 52.94(4) . .
Ag2 Ag3 Ag6 67.48(3) . .
Ag9' Ag3 Ag6 94.99(10) 3_756 .
O11 Ag3 Ag9 48.6(3) . 3_756
O12 Ag3 Ag9 78.9(3) . 3_756
S4 Ag3 Ag9 149.91(6) . 3_756
S5 Ag3 Ag9 46.92(6) . 3_756
Ag2 Ag3 Ag9 147.27(4) . 3_756
Ag9' Ag3 Ag9 7.73(11) 3_756 3_756
Ag6 Ag3 Ag9 87.46(4) . 3_756
O2 Ag4 S1 118.38(18) . .
O2 Ag4 S4 117.49(16) . .
S1 Ag4 S4 119.95(6) . .
O2 Ag4 Ag2 81.04(16) . .
S1 Ag4 Ag2 114.77(5) . .
S4 Ag4 Ag2 55.79(4) . .
O2 Ag4 Ag1 115.76(19) . .
S1 Ag4 Ag1 51.69(4) . .
S4 Ag4 Ag1 85.24(5) . .
Ag2 Ag4 Ag1 63.59(3) . .
O2 Ag4 Ag8 161.38(18) . .
S1 Ag4 Ag8 79.68(4) . .
S4 Ag4 Ag8 48.68(4) . .
Ag2 Ag4 Ag8 95.88(3) . .
Ag1 Ag4 Ag8 78.29(3) . .
O6 Ag5 S1 127.5(2) . 3_756
O6 Ag5 S3 112.16(18) . .
S1 Ag5 S3 115.77(6) 3_756 .
O6 Ag5 Ag7 83.33(17) . .
S1 Ag5 Ag7 108.40(5) 3_756 .
S3 Ag5 Ag7 54.05(5) . .
O6 Ag5 Ag9 123.4(2) . 3_756
S1 Ag5 Ag9 49.35(6) 3_756 3_756
S3 Ag5 Ag9 80.63(7) . 3_756
Ag7 Ag5 Ag9 59.64(5) . 3_756
O6 Ag5 Ag8 153.2(2) . 3_756
S1 Ag5 Ag8 78.77(4) 3_756 3_756
S3 Ag5 Ag8 48.31(4) . 3_756
Ag7 Ag5 Ag8 93.66(3) . 3_756
Ag9 Ag5 Ag8 76.05(6) 3_756 3_756
O7 Ag6 S2 130.0(2) . .
O7 Ag6 S5 109.0(2) . .
S2 Ag6 S5 119.98(6) . .
O7 Ag6 O8 48.3(3) . .
S2 Ag6 O8 113.9(3) . .
S5 Ag6 O8 96.1(2) . .
O7 Ag6 O9 86.5(3) . .
S2 Ag6 O9 88.90(15) . .
S5 Ag6 O9 106.02(17) . .
O8 Ag6 O9 134.4(3) . .
O7 Ag6 Ag10 129.2(3) . .
S2 Ag6 Ag10 50.52(4) . .
S5 Ag6 Ag10 86.49(5) . .
O8 Ag6 Ag10 83.0(2) . .
O9 Ag6 Ag10 136.66(14) . .
O7 Ag6 Ag3 149.2(3) . .
S2 Ag6 Ag3 77.96(4) . .
S5 Ag6 Ag3 49.42(4) . .
O8 Ag6 Ag3 140.2(2) . .
O9 Ag6 Ag3 80.88(15) . .
Ag10 Ag6 Ag3 76.62(2) . .
O7 Ag6 Ag7 86.46(19) . .
S2 Ag6 Ag7 116.82(5) . .
S5 Ag6 Ag7 50.66(4) . .
O8 Ag6 Ag7 49.2(2) . .
O9 Ag6 Ag7 150.99(16) . .
Ag10 Ag6 Ag7 66.34(2) . .
Ag3 Ag6 Ag7 91.12(2) . .
O5 Ag7 O8 104.4(4) . .
O5 Ag7 S5 119.2(3) . .
O8 Ag7 S5 98.7(3) . .
O5 Ag7 S3 115.0(2) . .
O8 Ag7 S3 96.5(3) . .
S5 Ag7 S3 117.15(6) . .
O5 Ag7 Ag5 75.1(2) . .
O8 Ag7 Ag5 143.4(3) . .
S5 Ag7 Ag5 113.65(5) . .
S3 Ag7 Ag5 54.32(4) . .
O5 Ag7 Ag9 109.8(3) . 3_756
O8 Ag7 Ag9 142.7(3) . 3_756
S5 Ag7 Ag9 51.33(6) . 3_756
S3 Ag7 Ag9 82.58(7) . 3_756
Ag5 Ag7 Ag9 62.69(5) . 3_756
O5 Ag7 Ag6 140.6(2) . .
O8 Ag7 Ag6 51.5(3) . .
S5 Ag7 Ag6 51.16(4) . .
S3 Ag7 Ag6 99.87(5) . .
Ag5 Ag7 Ag6 143.76(3) . .
Ag9 Ag7 Ag6 91.69(5) 3_756 .
S4 Ag8 S3 163.15(6) . 3_756
S4 Ag8 O13 102.5(3) . .
S3 Ag8 O13 90.7(3) 3_756 .
S4 Ag8 O12 78.2(2) . .
S3 Ag8 O12 116.4(3) 3_756 .
O13 Ag8 O12 26.4(4) . .
S4 Ag8 Ag4 52.76(5) . .
S3 Ag8 Ag4 117.00(5) 3_756 .
O13 Ag8 Ag4 92.4(4) . .
O12 Ag8 Ag4 85.9(2) . .
S4 Ag8 Ag5 117.06(5) . 3_756
S3 Ag8 Ag5 51.93(5) 3_756 3_756
O13 Ag8 Ag5 88.9(3) . 3_756
O12 Ag8 Ag5 109.2(3) . 3_756
Ag4 Ag8 Ag5 65.24(2) . 3_756
S4 Ag8 Ag10 148.22(5) . 3_756
S3 Ag8 Ag10 48.23(5) 3_756 3_756
O13 Ag8 Ag10 61.1(4) . 3_756
O12 Ag8 Ag10 78.6(2) . 3_756
Ag4 Ag8 Ag10 145.62(3) . 3_756
Ag5 Ag8 Ag10 91.02(3) 3_756 3_756
Ag9' Ag9 S1 108.5(10) . .
Ag9' Ag9 O13 82.8(12) . .
S1 Ag9 O13 87.1(4) . .
Ag9' Ag9 S5 89.6(10) . 3_756
S1 Ag9 S5 157.38(11) . 3_756
O13 Ag9 S5 109.2(4) . 3_756
Ag9' Ag9 O11 74.4(11) . 3_756
S1 Ag9 O11 116.6(3) . 3_756
O13 Ag9 O11 29.5(4) . 3_756
S5 Ag9 O11 80.7(2) 3_756 3_756
Ag9' Ag9 Ag7 142.8(11) . 3_756
S1 Ag9 Ag7 108.48(7) . 3_756
O13 Ag9 Ag7 103.2(4) . 3_756
S5 Ag9 Ag7 53.51(6) 3_756 3_756
O11 Ag9 Ag7 92.8(2) 3_756 3_756
Ag9' Ag9 Ag5 159.5(11) . 3_756
S1 Ag9 Ag5 51.40(6) . 3_756
O13 Ag9 Ag5 91.4(3) . 3_756
S5 Ag9 Ag5 110.83(7) 3_756 3_756
O11 Ag9 Ag5 109.3(3) 3_756 3_756
Ag7 Ag9 Ag5 57.67(3) 3_756 3_756
Ag9' Ag9 Ag1 66.8(10) . .
S1 Ag9 Ag1 50.55(6) . .
O13 Ag9 Ag1 55.3(4) . .
S5 Ag9 Ag1 152.02(9) 3_756 .
O11 Ag9 Ag1 78.7(2) 3_756 .
Ag7 Ag9 Ag1 145.93(9) 3_756 .
Ag5 Ag9 Ag1 93.81(7) 3_756 .
Ag9' Ag9 Ag3 56.4(10) . 3_756
S1 Ag9 Ag3 156.36(11) . 3_756
O13 Ag9 Ag3 73.7(3) . 3_756
S5 Ag9 Ag3 46.14(6) 3_756 3_756
O11 Ag9 Ag3 45.3(2) 3_756 3_756
Ag7 Ag9 Ag3 89.55(7) 3_756 3_756
Ag5 Ag9 Ag3 140.32(8) 3_756 3_756
Ag1 Ag9 Ag3 106.15(6) . 3_756
Ag9 Ag9' O3 147.5(12) . .
Ag9 Ag9' O13 85.4(12) . .
O3 Ag9' O13 94.0(5) . .
Ag9 Ag9' O11 94.2(11) . 3_756
O3 Ag9' O11 101.5(4) . 3_756
O13 Ag9' O11 30.2(4) . 3_756
Ag9 Ag9' S5 78.9(10) . 3_756
O3 Ag9' S5 131.3(3) . 3_756
O13 Ag9' S5 108.0(5) . 3_756
O11 Ag9' S5 81.5(3) 3_756 3_756
Ag9 Ag9' S1 61.0(10) . .
O3 Ag9' S1 86.6(3) . .
O13 Ag9' S1 82.9(4) . .
O11 Ag9' S1 112.4(3) 3_756 .
S5 Ag9' S1 137.7(2) 3_756 .
Ag9 Ag9' Ag1 104.6(11) . .
O3 Ag9' Ag1 50.3(3) . .
O13 Ag9' Ag1 58.0(4) . .
O11 Ag9' Ag1 83.3(3) 3_756 .
S5 Ag9' Ag1 164.6(3) 3_756 .
S1 Ag9' Ag1 51.91(12) . .
Ag9 Ag9' Ag3 115.9(11) . 3_756
O3 Ag9' Ag3 95.8(3) . 3_756
O13 Ag9' Ag3 78.8(4) . 3_756
O11 Ag9' Ag3 49.3(3) 3_756 3_756
S5 Ag9' Ag3 49.77(12) 3_756 3_756
S1 Ag9' Ag3 161.7(3) . 3_756
Ag1 Ag9' Ag3 117.04(19) . 3_756
O4 Ag10 S2 113.1(2) . .
O4 Ag10 S3 90.4(2) . .
S2 Ag10 S3 153.09(6) . .
O4 Ag10 O11 94.1(3) . .
S2 Ag10 O11 94.7(3) . .
S3 Ag10 O11 96.5(3) . .
O4 Ag10 Ag6 165.2(2) . .
S2 Ag10 Ag6 52.15(4) . .
S3 Ag10 Ag6 104.10(5) . .
O11 Ag10 Ag6 87.0(2) . .
O4 Ag10 Ag1 72.8(3) . .
S2 Ag10 Ag1 50.21(4) . .
S3 Ag10 Ag1 156.16(5) . .
O11 Ag10 Ag1 68.7(3) . .
Ag6 Ag10 Ag1 94.00(2) . .
O4 Ag10 Ag8 55.4(2) . 3_756
S2 Ag10 Ag8 159.19(5) . 3_756
S3 Ag10 Ag8 46.88(4) . 3_756
O11 Ag10 Ag8 70.8(2) . 3_756
Ag6 Ag10 Ag8 137.92(3) . 3_756
Ag1 Ag10 Ag8 109.38(3) . 3_756
C1 S1 Ag9 114.5(3) . .
C1 S1 Ag4 111.5(3) . .
Ag9 S1 Ag4 133.88(10) . .
C1 S1 Ag5 111.5(2) . 3_756
Ag9 S1 Ag5 79.25(6) . 3_756
Ag4 S1 Ag5 87.13(6) . 3_756
C1 S1 Ag1 112.5(2) . .
Ag9 S1 Ag1 81.76(8) . .
Ag4 S1 Ag1 78.18(5) . .
Ag5 S1 Ag1 135.97(7) 3_756 .
C1 S1 Ag9' 111.5(3) . .
Ag9 S1 Ag9' 10.46(13) . .
Ag4 S1 Ag9' 134.82(17) . .
Ag5 S1 Ag9' 89.67(13) 3_756 .
Ag1 S1 Ag9' 73.31(14) . .
C5 S2 Ag10 113.7(3) . .
C5 S2 Ag2 112.2(3) . .
Ag10 S2 Ag2 134.09(7) . .
C5 S2 Ag1 114.1(3) . .
Ag10 S2 Ag1 80.13(5) . .
Ag2 S2 Ag1 80.16(6) . .
C5 S2 Ag6 111.6(3) . .
Ag10 S2 Ag6 77.32(6) . .
Ag2 S2 Ag6 87.59(6) . .
Ag1 S2 Ag6 134.02(7) . .
C9 S3 Ag8 114.8(2) . 3_756
C9 S3 Ag10 114.7(2) . .
Ag8 S3 Ag10 84.90(6) 3_756 .
C9 S3 Ag7 113.1(3) . .
Ag8 S3 Ag7 130.25(7) 3_756 .
Ag10 S3 Ag7 87.09(6) . .
C9 S3 Ag5 110.8(2) . .
Ag8 S3 Ag5 79.77(6) 3_756 .
Ag10 S3 Ag5 134.42(7) . .
Ag7 S3 Ag5 71.64(5) . .
C13 S4 Ag8 117.6(2) . .
C13 S4 Ag3 119.3(2) . .
Ag8 S4 Ag3 92.58(6) . .
C13 S4 Ag4 112.3(2) . .
Ag8 S4 Ag4 78.56(6) . .
Ag3 S4 Ag4 125.30(7) . .
C13 S4 Ag2 111.2(2) . .
Ag8 S4 Ag2 128.56(7) . .
Ag3 S4 Ag2 76.82(5) . .
Ag4 S4 Ag2 68.57(5) . .
C17 S5 Ag3 116.5(2) . .
C17 S5 Ag9 117.9(2) . 3_756
Ag3 S5 Ag9 86.94(8) . 3_756
C17 S5 Ag9' 114.9(3) . 3_756
Ag3 S5 Ag9' 78.20(14) . 3_756
Ag9 S5 Ag9' 11.56(12) 3_756 3_756
C17 S5 Ag7 111.9(2) . .
Ag3 S5 Ag7 131.25(7) . .
Ag9 S5 Ag7 75.16(6) 3_756 .
Ag9' S5 Ag7 86.67(12) 3_756 .
C17 S5 Ag6 114.3(2) . .
Ag3 S5 Ag6 77.64(5) . .
Ag9 S5 Ag6 127.09(10) 3_756 .
Ag9' S5 Ag6 130.70(17) 3_756 .
Ag7 S5 Ag6 78.18(5) . .
C3 C1 C2 109.8(9) . .
C3 C1 C4 111.2(7) . .
C2 C1 C4 111.1(8) . .
C3 C1 S1 108.6(6) . .
C2 C1 S1 108.3(6) . .
C4 C1 S1 107.7(5) . .
C1 C2 H2A 109.5 . .
C1 C2 H2B 109.5 . .
H2A C2 H2B 109.5 . .
C1 C2 H2C 109.5 . .
H2A C2 H2C 109.5 . .
H2B C2 H2C 109.5 . .
C1 C3 H3A 109.5 . .
C1 C3 H3B 109.5 . .
H3A C3 H3B 109.5 . .
C1 C3 H3C 109.5 . .
H3A C3 H3C 109.5 . .
H3B C3 H3C 109.5 . .
C1 C4 H4A 109.5 . .
C1 C4 H4B 109.5 . .
H4A C4 H4B 109.5 . .
C1 C4 H4C 109.5 . .
H4A C4 H4C 109.5 . .
H4B C4 H4C 109.5 . .
C6 C5 C8' 117.2(19) . .
C6 C5 C7 137.0(19) . .
C8' C5 C7 60.7(15) . .
C6 C5 C6' 31.0(17) . .
C8' C5 C6' 138.0(17) . .
C7 C5 C6' 119(2) . .
C6 C5 C8 75.5(17) . .
C8' C5 C8 47.2(14) . .
C7 C5 C8 105.9(16) . .
C6' C5 C8 105.2(17) . .
C6 C5 C7' 108.5(17) . .
C8' C5 C7' 108.4(15) . .
C7 C5 C7' 48.3(14) . .
C6' C5 C7' 78.8(18) . .
C8 C5 C7' 147.2(13) . .
C6 C5 S2 109.3(17) . .
C8' C5 S2 109.6(9) . .
C7 C5 S2 111.2(9) . .
C6' C5 S2 108.7(16) . .
C8 C5 S2 106.3(9) . .
C7' C5 S2 102.9(8) . .
C6' C6 C5 81(5) . .
C6' C6 C8 135(6) . .
C5 C6 C8 57.1(15) . .
C6' C6 H6A 89.2 . .
C5 C6 H6A 110.2 . .
C8 C6 H6A 90.9 . .
C6' C6 H6B 44.2 . .
C5 C6 H6B 108.8 . .
C8 C6 H6B 158.9 . .
H6A C6 H6B 109.5 . .
C6' C6 H6C 153.0 . .
C5 C6 H6C 109.3 . .
C8 C6 H6C 66.4 . .
H6A C6 H6C 109.5 . .
H6B C6 H6C 109.5 . .
C5 C6 H6'A 100.1 . .
C8 C6 H6'A 118.0 . .
C6' C6 H6'C 75.7 . .
C5 C6 H6'C 129.1 . .
C8 C6 H6'C 142.9 . .
C6 C6' C5 68(4) . .
C6 C6' C7' 120(5) . .
C5 C6' C7' 53.4(15) . .
C6 C6' H6A 51.4 . .
C5 C6' H6A 91.6 . .
C7' C6' H6A 112.0 . .
C6 C6' H6B 82.2 . .
C5 C6' H6B 122.8 . .
C7' C6' H6B 140.5 . .
C6 C6' H6'A 91.7 . .
C5 C6' H6'A 111.0 . .
C7' C6' H6'A 94.9 . .
C6 C6' H6'B 156.8 . .
C5 C6' H6'B 110.2 . .
C7' C6' H6'B 68.9 . .
C6 C6' H6'C 52.5 . .
C5 C6' H6'C 107.2 . .
C7' C6' H6'C 153.9 . .
C7' C7 C5 72.2(16) . .
C7' C7 C8' 130(2) . .
C5 C7 C8' 58.4(14) . .
C7' C7 H7A 97.5 . .
C5 C7 H7A 110.3 . .
C8' C7 H7A 91.4 . .
C7' C7 H7B 150.2 . .
C5 C7 H7B 108.4 . .
C8' C7 H7B 63.6 . .
H7A C7 H7B 109.5 . .
C7' C7 H7C 47.2 . .
C5 C7 H7C 109.7 . .
C8' C7 H7C 159.0 . .
H7A C7 H7C 109.5 . .
H7B C7 H7C 109.5 . .
C7' C7 H7'A 38.5 . .
C5 C7 H7'A 91.0 . .
C8' C7 H7'A 128.5 . .
H7A C7 H7'A 59.2 . .
H7B C7 H7'A 160.4 . .
H7C C7 H7'A 64.7 . .
C7' C7 H7'B 44.9 . .
C5 C7 H7'B 103.0 . .
C8' C7 H7'B 151.6 . .
C7' C7 H8'C 153.6 . .
C5 C7 H8'C 88.2 . .
C8' C7 H8'C 39.7 . .
C7 C7' C5 59.5(15) . .
C7 C7' C6' 101(2) . .
C5 C7' C6' 47.8(10) . .
C5 C7' H7C 99.9 . .
C6' C7' H7C 147.3 . .
C7 C7' H7'A 86.0 . .
C5 C7' H7'A 109.6 . .
C6' C7' H7'A 91.4 . .
H7C C7' H7'A 97.1 . .
C7 C7' H7'B 66.1 . .
C5 C7' H7'B 108.1 . .
C6' C7' H7'B 153.7 . .
C7 C7' H7'C 164.3 . .
C5 C7' H7'C 110.6 . .
C6' C7' H7'C 76.6 . .
C8' C8 C5 58.8(15) . .
C8' C8 C6 102(2) . .
C5 C8 C6 47.4(12) . .
C8' C8 H8A 90.8 . .
C5 C8 H8A 110.2 . .
C6 C8 H8A 92.3 . .
C8' C8 H8B 159.6 . .
C5 C8 H8B 109.8 . .
C6 C8 H8B 75.8 . .
H8A C8 H8B 109.5 . .
C8' C8 H8C 63.8 . .
C5 C8 H8C 108.5 . .
C6 C8 H8C 153.3 . .
H8A C8 H8C 109.5 . .
H8B C8 H8C 109.5 . .
C8' C8 H8'A 37.5 . .
C5 C8 H8'A 76.7 . .
C6 C8 H8'A 99.1 . .
C8' C8 H8'B 50.4 . .
C5 C8 H8'B 97.8 . .
C6 C8 H8'B 144.9 . .
C8 C8' C5 74.0(18) . .
C8 C8' C7 132(3) . .
C5 C8' C7 60.9(14) . .
C8 C8' H7B 163.4 . .
C5 C8' H7B 91.5 . .
C7 C8' H7B 39.7 . .
C8 C8' H8A 37.8 . .
C5 C8' H8A 90.9 . .
C7 C8' H8A 122.6 . .
C8 C8' H8C 47.0 . .
C5 C8' H8C 108.2 . .
C7 C8' H8C 162.8 . .
H7B C8' H8C 135.2 . .
H8A C8' H8C 67.9 . .
C8 C8' H8'A 91.4 . .
C5 C8' H8'A 110.0 . .
C7 C8' H8'A 88.3 . .
C8 C8' H8'B 49.5 . .
C5 C8' H8'B 109.7 . .
C7 C8' H8'B 162.2 . .
C8 C8' H8'C 155.6 . .
C5 C8' H8'C 108.7 . .
C7 C8' H8'C 63.8 . .
C11 C9 C12 110.2(9) . .
C11 C9 C10 110.2(9) . .
C12 C9 C10 111.0(9) . .
C11 C9 S3 108.8(5) . .
C12 C9 S3 108.1(6) . .
C10 C9 S3 108.4(6) . .
C9 C10 H10A 109.5 . .
C9 C10 H10B 109.5 . .
H10A C10 H10B 109.5 . .
C9 C10 H10C 109.5 . .
H10A C10 H10C 109.5 . .
H10B C10 H10C 109.5 . .
C9 C11 H11A 109.5 . .
C9 C11 H11B 109.5 . .
H11A C11 H11B 109.5 . .
C9 C11 H11C 109.5 . .
H11A C11 H11C 109.5 . .
H11B C11 H11C 109.5 . .
C9 C12 H12A 109.5 . .
C9 C12 H12B 109.5 . .
H12A C12 H12B 109.5 . .
C9 C12 H12C 109.5 . .
H12A C12 H12C 109.5 . .
H12B C12 H12C 109.5 . .
C15 C13 C16 111.2(10) . .
C15 C13 C14 111.7(11) . .
C16 C13 C14 110.0(11) . .
C15 C13 S4 108.6(6) . .
C16 C13 S4 108.1(6) . .
C14 C13 S4 107.1(6) . .
C13 C14 H14A 109.5 . .
C13 C14 H14B 109.5 . .
H14A C14 H14B 109.5 . .
C13 C14 H14C 109.5 . .
H14A C14 H14C 109.5 . .
H14B C14 H14C 109.5 . .
C13 C15 H15A 109.5 . .
C13 C15 H15B 109.5 . .
H15A C15 H15B 109.5 . .
C13 C15 H15C 109.5 . .
H15A C15 H15C 109.5 . .
H15B C15 H15C 109.5 . .
C13 C16 H16A 109.5 . .
C13 C16 H16B 109.5 . .
H16A C16 H16B 109.5 . .
C13 C16 H16C 109.5 . .
H16A C16 H16C 109.5 . .
H16B C16 H16C 109.5 . .
C18 C17 C19 114.1(10) . .
C18 C17 C20 110.2(9) . .
C19 C17 C20 108.2(9) . .
C18 C17 S5 108.2(6) . .
C19 C17 S5 107.4(6) . .
C20 C17 S5 108.6(6) . .
C17 C18 H18A 109.5 . .
C17 C18 H18B 109.5 . .
H18A C18 H18B 109.5 . .
C17 C18 H18C 109.5 . .
H18A C18 H18C 109.5 . .
H18B C18 H18C 109.5 . .
C17 C19 H19A 109.5 . .
C17 C19 H19B 109.5 . .
H19A C19 H19B 109.5 . .
C17 C19 H19C 109.5 . .
H19A C19 H19C 109.5 . .
H19B C19 H19C 109.5 . .
C17 C20 H20A 109.5 . .
C17 C20 H20B 109.5 . .
H20A C20 H20B 109.5 . .
C17 C20 H20C 109.5 . .
H20A C20 H20C 109.5 . .
H20B C20 H20C 109.5 . .
O5 C21 O6 126.6(9) . .
O5 C21 C22 115.8(9) . .
O6 C21 C22 117.4(8) . .
C21 C22 H22A 109.5 . .
C21 C22 H22B 109.5 . .
H22A C22 H22B 109.5 . .
C21 C22 H22C 109.5 . .
H22A C22 H22C 109.5 . .
H22B C22 H22C 109.5 . .
O7 C23 O8 113.3(10) . .
O7 C23 C24 121.7(11) . .
O8 C23 C24 123.7(11) . .
C23 C24 H24A 109.5 . .
C23 C24 H24B 109.5 . .
H24A C24 H24B 109.5 . .
C23 C24 H24C 109.5 . .
H24A C24 H24C 109.5 . .
H24B C24 H24C 109.5 . .
O1 C25 O2 126.0(7) . .
O1 C25 C26 116.4(8) . .
O2 C25 C26 117.6(8) . .
C25 C26 H26A 109.5 . .
C25 C26 H26B 109.5 . .
H26A C26 H26B 109.5 . .
C25 C26 H26C 109.5 . .
H26A C26 H26C 109.5 . .
H26B C26 H26C 109.5 . .
O4 C27 O3 119.8(10) . .
O4 C27 C28 125.5(10) . .
O3 C27 C28 114.5(9) . .
C27 C28 H28A 110.0 . .
C27 C28 H28B 109.2 . .
H28A C28 H28B 109.5 . .
C27 C28 H28C 109.3 . .
H28A C28 H28C 109.5 . .
H28B C28 H28C 109.5 . .
O9 C29 N1 126.2(9) . .
O9 C29 H29A 116.9 . .
N1 C29 H29A 116.9 . .
N1 C30 H30A 109.5 . .
N1 C30 H30B 109.5 . .
H30A C30 H30B 109.5 . .
N1 C30 H30C 109.5 . .
H30A C30 H30C 109.5 . .
H30B C30 H30C 109.5 . .
N1 C31 H31A 109.5 . .
N1 C31 H31B 109.5 . .
H31A C31 H31B 109.5 . .
N1 C31 H31C 109.5 . .
H31A C31 H31C 109.5 . .
H31B C31 H31C 109.5 . .
O10 C32 N2 129.5(15) . .
O10 C32 H32A 115.2 . .
N2 C32 H32A 115.2 . .
N2 C33 H33A 109.5 . .
N2 C33 H33B 109.5 . .
H33A C33 H33B 109.5 . .
N2 C33 H33C 109.5 . .
H33A C33 H33C 109.5 . .
H33B C33 H33C 109.5 . .
N2 C34 H34A 109.5 . .
N2 C34 H34B 109.5 . .
H34A C34 H34B 109.5 . .
N2 C34 H34C 109.5 . .
H34A C34 H34C 109.5 . .
H34B C34 H34C 109.5 . .
O13 C35 O13 180.0(13) . 3_756
O13 C35 O12 54.8(8) . .
O13 C35 O12 125.2(8) 3_756 .
O13 C35 O12 125.2(8) . 3_756
O13 C35 O12 54.8(8) 3_756 3_756
O12 C35 O12 180.0(7) . 3_756
O13 C35 O11 120.4(8) . .
O13 C35 O11 59.6(8) 3_756 .
O12 C35 O11 66.0(7) . .
O12 C35 O11 114.0(7) 3_756 .
O13 C35 O11 59.6(8) . 3_756
O13 C35 O11 120.4(8) 3_756 3_756
O12 C35 O11 114.0(7) . 3_756
O12 C35 O11 66.0(7) 3_756 3_756
O11 C35 O11 180.0(3) . 3_756
C29 N1 C30 122.6(8) . .
C29 N1 C31 124.2(10) . .
C30 N1 C31 113.1(9) . .
C32 N2 C34 121.2(12) . .
C32 N2 C33 127.6(14) . .
C34 N2 C33 111.2(12) . .
C25 O1 Ag2 125.5(5) . .
C25 O2 Ag4 124.9(5) . .
C27 O3 Ag9' 117.0(7) . .
C27 O3 Ag1 125.2(6) . .
Ag9' O3 Ag1 84.4(3) . .
C27 O4 Ag10 139.4(9) . .
C21 O5 Ag7 130.7(7) . .
C21 O6 Ag5 119.6(6) . .
C23 O7 Ag6 100.4(7) . .
C23 O8 Ag7 123.2(8) . .
C23 O8 Ag6 95.9(8) . .
Ag7 O8 Ag6 79.3(3) . .
C29 O9 Ag6 115.7(6) . .
O13 O11 C35 56.9(7) 3_756 .
O13 O11 O12 112.7(10) 3_756 .
C35 O11 O12 56.1(6) . .
O13 O11 Ag3 151.0(10) 3_756 .
C35 O11 Ag3 124.7(7) . .
O12 O11 Ag3 73.6(6) . .
O13 O11 Ag9' 74.6(8) 3_756 3_756
C35 O11 Ag9' 114.1(7) . 3_756
O12 O11 Ag9' 129.8(8) . 3_756
Ag3 O11 Ag9' 80.1(4) . 3_756
O13 O11 Ag9 71.6(8) 3_756 3_756
C35 O11 Ag9 118.5(7) . 3_756
O12 O11 Ag9 141.2(8) . 3_756
Ag3 O11 Ag9 86.1(4) . 3_756
Ag9' O11 Ag9 11.43(13) 3_756 3_756
O13 O11 Ag10 100.4(9) 3_756 .
C35 O11 Ag10 114.9(6) . .
O12 O11 Ag10 111.8(8) . .
Ag3 O11 Ag10 103.2(3) . .
Ag9' O11 Ag10 115.5(5) 3_756 .
Ag9 O11 Ag10 104.7(4) 3_756 .
O13 O12 C35 60.0(8) . .
O13 O12 O11 117.5(12) . .
C35 O12 O11 57.9(6) . .
O13 O12 Ag3 161.7(12) . .
C35 O12 Ag3 124.9(7) . .
O11 O12 Ag3 72.0(6) . .
O13 O12 Ag1 87.8(10) . .
C35 O12 Ag1 112.0(7) . .
O11 O12 Ag1 108.9(8) . .
Ag3 O12 Ag1 104.2(4) . .
O13 O12 Ag8 74.4(9) . .
C35 O12 Ag8 119.4(7) . .
O11 O12 Ag8 145.8(8) . .
Ag3 O12 Ag8 89.3(4) . .
Ag1 O12 Ag8 103.3(4) . .
O12 O13 C35 65.2(9) . .
O12 O13 O11 128.2(13) . 3_756
C35 O13 O11 63.5(8) . 3_756
O12 O13 Ag9' 139.2(12) . .
C35 O13 Ag9' 118.7(8) . .
O11 O13 Ag9' 75.2(8) 3_756 .
O12 O13 Ag9 144.1(12) . .
C35 O13 Ag9 129.2(8) . .
O11 O13 Ag9 78.9(8) 3_756 .
Ag9' O13 Ag9 11.81(13) . .
O12 O13 Ag8 79.2(9) . .
C35 O13 Ag8 126.1(8) . .
O11 O13 Ag8 127.6(10) 3_756 .
Ag9' O13 Ag8 114.8(5) . .
Ag9 O13 Ag8 103.5(4) . .

loop_
_geom_bond_atom_site_label_1
_geom_bond_atom_site_label_2
_geom_bond_distance
_geom_bond_site_symmetry_2
_geom_bond_publ_flag
Ag1 O3 2.388(9) . y
Ag1 S2 2.4902(17) . y
Ag1 O12 2.527(11) . y
Ag1 S1 2.5375(17) . y
Ag1 Ag4 3.1651(10) . y
Ag1 Ag10 3.1927(10) . y
Ag1 Ag2 3.2058(12) . y
Ag1 Ag9 3.252(3) . y
Ag2 O1 2.256(6) . y
Ag2 S2 2.4890(18) . y
Ag2 S4 2.5810(18) . y
Ag2 Ag4 2.9053(9) . y
Ag2 Ag3 3.1166(10) . y
Ag3 O11 2.404(10) . y
Ag3 O12 2.424(11) . y
Ag3 S4 2.4320(18) . y
Ag3 S5 2.4368(18) . y
Ag3 Ag9' 3.124(6) 3_756 ?
Ag3 Ag6 3.1341(11) . y
Ag3 Ag9 3.375(3) 3_756 y
Ag4 O2 2.256(5) . y
Ag4 S1 2.482(2) . y
Ag4 S4 2.5762(18) . y
Ag4 Ag8 3.1719(11) . y
Ag5 O6 2.277(6) . y
Ag5 S1 2.5038(18) 3_756 y
Ag5 S3 2.5615(18) . y
Ag5 Ag7 2.9931(9) . y
Ag5 Ag9 3.1473(19) 3_756 y
Ag5 Ag8 3.2021(11) 3_756 y
Ag6 O7 2.475(8) . y
Ag6 S2 2.5270(19) . y
Ag6 S5 2.5606(18) . y
Ag6 O8 2.563(11) . y
Ag6 O9 2.571(6) . y
Ag6 Ag10 3.1221(13) . y
Ag6 Ag7 3.2175(10) . y
Ag7 O5 2.278(8) . y
Ag7 O8 2.479(8) . y
Ag7 S5 2.5422(18) . y
Ag7 S3 2.553(2) . y
Ag7 Ag9 3.056(2) 3_756 y
Ag8 S4 2.4304(17) . y
Ag8 S3 2.4298(18) 3_756 y
Ag8 O13 2.524(12) . y
Ag8 O12 2.575(13) . y
Ag8 Ag5 3.2021(11) 3_756 y
Ag8 Ag10 3.3157(10) 3_756 y
Ag9 Ag9' 0.504(5) . ?
Ag9 S1 2.431(3) . y
Ag9 O13 2.455(13) . y
Ag9 S5 2.469(3) 3_756 y
Ag9 O11 2.538(13) 3_756 y
Ag9 Ag7 3.056(2) 3_756 y
Ag9 Ag5 3.1473(19) 3_756 y
Ag9 Ag3 3.375(3) 3_756 y
Ag9' O3 2.208(10) . ?
Ag9' O13 2.444(14) . ?
Ag9' O11 2.451(15) 3_756 ?
Ag9' S5 2.516(7) 3_756 ?
Ag9' S1 2.634(6) . ?
Ag9' Ag3 3.124(6) 3_756 ?
Ag10 O4 2.447(9) . y
Ag10 S2 2.4702(18) . y
Ag10 S3 2.4827(19) . y
Ag10 O11 2.545(10) . y
Ag10 Ag8 3.3157(10) 3_756 y
S1 C1 1.856(7) . ?
S1 Ag5 2.5038(17) 3_756 ?
S2 C5 1.861(7) . ?
S3 C9 1.868(7) . ?
S3 Ag8 2.4298(18) 3_756 ?
S4 C13 1.858(7) . ?
S5 C17 1.871(7) . ?
S5 Ag9 2.469(3) 3_756 ?
S5 Ag9' 2.516(7) 3_756 ?
C1 C3 1.496(12) . ?
C1 C2 1.522(11) . ?
C1 C4 1.515(11) . ?
C2 H2A 0.9800 . ?
C2 H2B 0.9800 . ?
C2 H2C 0.9800 . ?
C3 H3A 0.9800 . ?
C3 H3B 0.9800 . ?
C3 H3C 0.9800 . ?
C4 H4A 0.9800 . ?
C4 H4B 0.9800 . ?
C4 H4C 0.9800 . ?
C5 C6 1.41(3) . ?
C5 C8' 1.43(2) . ?
C5 C7 1.47(2) . ?
C5 C6' 1.49(3) . ?
C5 C8 1.61(2) . ?
C5 C7' 1.62(2) . ?
C6 C6' 0.78(4) . ?
C6 C8 1.85(4) . ?
C6 H6A 0.9599 . ?
C6 H6B 0.9600 . ?
C6 H6C 0.9599 . ?
C6 H6'A 1.2548 . ?
C6 H6'C 0.7857 . ?
C6' C7' 1.98(5) . ?
C6' H6A 1.2285 . ?
C6' H6B 0.6752 . ?
C6' H6'A 0.9601 . ?
C6' H6'B 0.9599 . ?
C6' H6'C 0.9600 . ?
C7 C7' 1.27(3) . ?
C7 C8' 1.46(4) . ?
C8 C8' 1.23(3) . ?
C9 C11 1.506(12) . ?
C9 C12 1.505(12) . ?
C9 C10 1.518(13) . ?
C10 H10A 0.9800 . ?
C10 H10B 0.9800 . ?
C10 H10C 0.9800 . ?
C11 H11A 0.9800 . ?
C11 H11B 0.9800 . ?
C11 H11C 0.9800 . ?
C12 H12A 0.9800 . ?
C12 H12B 0.9800 . ?
C12 H12C 0.9800 . ?
C13 C15 1.480(12) . ?
C13 C16 1.481(13) . ?
C13 C14 1.501(13) . ?
C14 H14A 0.9800 . ?
C14 H14B 0.9800 . ?
C14 H14C 0.9800 . ?
C15 H15A 0.9800 . ?
C15 H15B 0.9800 . ?
C15 H15C 0.9800 . ?
C16 H16A 0.9800 . ?
C16 H16B 0.9800 . ?
C16 H16C 0.9800 . ?
C17 C18 1.452(13) . ?
C17 C19 1.492(12) . ?
C17 C20 1.529(13) . ?
C18 H18A 0.9800 . ?
C18 H18B 0.9800 . ?
C18 H18C 0.9800 . ?
C19 H19A 0.9800 . ?
C19 H19B 0.9800 . ?
C19 H19C 0.9800 . ?
C20 H20A 0.9800 . ?
C20 H20B 0.9800 . ?
C20 H20C 0.9800 . ?
C21 O5 1.215(11) . ?
C21 O6 1.251(11) . ?
C21 C22 1.511(13) . ?
C22 H22A 0.9800 . ?
C22 H22B 0.9800 . ?
C22 H22C 0.9800 . ?
C23 O7 1.233(12) . ?
C23 O8 1.238(13) . ?
C23 C24 1.448(14) . ?
C24 H24A 0.9800 . ?
C24 H24B 0.9800 . ?
C24 H24C 0.9800 . ?
C25 O1 1.242(10) . ?
C25 O2 1.249(10) . ?
C25 C26 1.514(11) . ?
C26 H26A 0.9800 . ?
C26 H26B 0.9800 . ?
C26 H26C 0.9800 . ?
C27 O4 1.170(11) . ?
C27 O3 1.309(11) . ?
C27 C28 1.456(14) . ?
C28 H28A 0.9599 . ?
C28 H28B 0.9599 . ?
C28 H28C 0.9600 . ?
C29 O9 1.214(11) . ?
C29 N1 1.312(12) . ?
C29 H29A 0.9500 . ?
C30 N1 1.404(14) . ?
C30 H30A 0.9800 . ?
C30 H30B 0.9800 . ?
C30 H30C 0.9800 . ?
C31 N1 1.434(13) . ?
C31 H31A 0.9800 . ?
C31 H31B 0.9800 . ?
C31 H31C 0.9800 . ?
C32 O10 1.181(13) . ?
C32 N2 1.305(15) . ?
C32 H32A 0.9500 . ?
C33 N2 1.441(16) . ?
C33 H33A 0.9800 . ?
C33 H33B 0.9800 . ?
C33 H33C 0.9800 . ?
C34 N2 1.415(17) . ?
C34 H34A 0.9800 . ?
C34 H34B 0.9800 . ?
C34 H34C 0.9800 . ?
C35 O13 1.238(12) . ?
C35 O13 1.238(12) 3_756 ?
C35 O12 1.297(11) . ?
C35 O12 1.297(11) 3_756 ?
C35 O11 1.323(10) . ?
C35 O11 1.323(10) 3_756 ?
O11 O13 1.274(17) 3_756 ?
O11 O12 1.428(17) . ?
O11 Ag9' 2.451(15) 3_756 ?
O11 Ag9 2.538(13) 3_756 ?
O12 O13 1.167(16) . ?
O13 O11 1.274(17) 3_756 ?

loop_
_platon_squeeze_void_nr
_platon_squeeze_void_average_x
_platon_squeeze_void_average_y
_platon_squeeze_void_average_z
_platon_squeeze_void_volume
_platon_squeeze_void_count_electrons
_platon_squeeze_void_content
1 0.000 0.000 0.000 368 61 ' '
2 0.500 0.500 0.500 368 60 ' '
